data_8103660
loop_
_publ_author_name
'd'Amour, H.'
'Allmann, R.'

_publ_section_title
;
 Die Kristallstruktur des Ammoniumparawolframat-tetrahydrats (N H4)10 H2
 W12 O42 (H2 O)4
;
_journal_name_full
;
Zeitschrift fuer Kristallographie, Kristallgeometrie, Kristallphysik, 
Kristallchemie (-144,1977)
;
_journal_page_first 23
_journal_page_last 47
_journal_volume 136
_journal_year 1972
_chemical_formula_sum 'H50 N10 O46 W12'
_chemical_name_systematic '(N H4)10 H2 (W12 O42) (H2 O)4'
_space_group_IT_number 14
_symmetry_space_group_name_Hall '-P 2yn'
_symmetry_space_group_name_H-M 'P 1 21/n 1'
_cell_angle_alpha 90
_cell_angle_beta 109.4
_cell_angle_gamma 90
_cell_formula_units_Z 2
_cell_length_a 15.08
_cell_length_b 14.45
_cell_length_c 11
_cell_volume 2260.873
_citation_journal_id_ASTM ZEKGAX
_cod_data_source_file dAmour_ZEKGAX_1972_1323.cif
_cod_data_source_block H50N10O46W12
_cod_original_sg_symbol_Hall '-P 2ybc (x-z,y,z)'
_cod_database_code 8103660

loop_
_symmetry_equiv_pos_as_xyz
x,y,z
-x+1/2,y+1/2,-z+1/2
-x,-y,-z
x-1/2,-y-1/2,z-1/2

loop_
_atom_site_label
_atom_site_type_symbol
_atom_site_fract_x
_atom_site_fract_y
_atom_site_fract_z
_atom_site_occupancy
_atom_site_U_iso_or_equiv
W4 W+6 -0.0665 -0.263 0.0443 1 0.0
O11 O-2 0 0.248 0.073 1 0.0
O15 O-2 0.302 0.041 0.014 1 0.0
O6 O-2 -0.026 0.273 0.312 1 0.0
N1 N-3 0.432 -0.043 0.292 1 0.0
O12 O-2 0.162 0.151 0.068 1 0.0
O4 O-2 -0.02 -0.109 0.374 1 0.0
N4 N-3 -0.035 -0.304 0.405 1 0.0
O16 O-2 -0.288 0.085 0.179 1 0.0
O7 O-2 0.016 0.059 0.106 1 0.0
O5 O-2 0.284 0.073 0.299 1 0.0
O23 O-2 -0.468 -0.03 0.126 1 0.0
O10 O-2 -0.1393 0.1647 0.1152 1 0.0
W5 W+6 -0.2484 -0.1482 0.0743 1 0.0
W2 W+6 -0.0098 0.1816 0.2229 1 0.0
N5 N-3 0.198 -0.22 0.231 1 0.0
O8 O-2 0.006 -0.138 0.139 1 0.0
N2 N-3 -0.164 0.089 0.439 1 0.0
O9 O-2 -0.142 -0.037 0.152 1 0.0
O13 O-2 0.179 -0.037 0.094 1 0.0
W6 W+6 -0.2422 0.0774 0.0517 1 0.0
O3 O-2 0.119 0.169 0.285 1 0.0
O21 O-2 0.33 0.224 0.029 1 0.0
O22 O-2 0.133 0.504 -0.109 1 0.0
O2 O-2 -0.022 0.077 0.318 1 0.0
O19 O-2 0.143 0.346 0.049 1 0.0
O14 O-2 -0.143 -0.231 0.151 1 0.0
W3 W+6 0.1693 0.059 0.1921 1 0.0
O1 O-2 0.118 -0.02 0.307 1 0.0
O20 O-2 -0.281 -0.14 0.21 1 0.0
O17 O-2 0.319 -0.147 0.066 1 0.0
O18 O-2 0.017 -0.329 0.165 1 0.0
W1 W+6 -0.0138 -0.0485 0.2422 1 0.0
N3 N-3 0.271 0.166 0.526 1 0.0
